data_4110053
loop_
_publ_author_name
'Yang S. Tran'
'Ohyun Kwon'

_publ_section_title
;
 Phosphine-Catalyzed [4 + 2] Annulation: Synthesis of Cyclohexenes
;
_journal_name_full 'Journal of the American Chemical Society'
_journal_page_first 12632
_journal_page_last 12633
_journal_paper_doi 10.1021/ja0752181
_journal_volume 129
_journal_year 2007
_chemical_absolute_configuration un
_chemical_formula_moiety 'C23 H20 N2 O2'
_chemical_formula_sum 'C23 H20 N2 O2'
_chemical_formula_weight 356.41
_chemical_name_systematic
;
 ?
;
_space_group_IT_number 19
_symmetry_cell_setting orthorhombic
_symmetry_space_group_name_Hall 'P 2ac 2ab'
_symmetry_space_group_name_H-M 'P 21 21 21'
_atom_sites_solution_hydrogens geom
_atom_sites_solution_primary direct
_atom_sites_solution_secondary difmap
_audit_creation_method SHELXL-97
_cell_angle_alpha 90.00
_cell_angle_beta 90.00
_cell_angle_gamma 90.00
_cell_formula_units_Z 4
_cell_length_a 6.2760(12)
_cell_length_b 13.602(3)
_cell_length_c 21.238(4)
_cell_measurement_reflns_used 7019
_cell_measurement_temperature 100(2)
_cell_measurement_theta_max 26.30
_cell_measurement_theta_min 4.05
_cell_volume 1813.0(6)
_computing_cell_refinement 'Bruker XSCANS'
_computing_data_collection 'Bruker XSCANS'
_computing_data_reduction 'Bruker SHELXTL'
_computing_molecular_graphics 'Bruker SHELXTL'
_computing_publication_material 'Bruker SHELXTL'
_computing_structure_refinement 'SHELXL-97 (Sheldrick, 1997)'
_computing_structure_solution 'SHELXS-97 (Sheldrick, 1990)'
_diffrn_ambient_temperature 100(2)
_diffrn_measured_fraction_theta_full 0.994
_diffrn_measured_fraction_theta_max 0.994
_diffrn_measurement_device_type 'CCD area detector'
_diffrn_measurement_method 'phi and omega scan'
_diffrn_radiation_monochromator graphite
_diffrn_radiation_source 'fine-focus sealed tube'
_diffrn_radiation_type MoK\a
_diffrn_radiation_wavelength 0.71073
_diffrn_reflns_av_R_equivalents 0.0404
_diffrn_reflns_av_sigmaI/netI 0.0248
_diffrn_reflns_limit_h_max 7
_diffrn_reflns_limit_h_min -7
_diffrn_reflns_limit_k_max 17
_diffrn_reflns_limit_k_min -16
_diffrn_reflns_limit_l_max 26
_diffrn_reflns_limit_l_min -26
_diffrn_reflns_number 13830
_diffrn_reflns_theta_full 26.39
_diffrn_reflns_theta_max 26.39
_diffrn_reflns_theta_min 4.06
_exptl_absorpt_coefficient_mu 0.084
_exptl_absorpt_correction_T_max 0.9916
_exptl_absorpt_correction_T_min 0.9125
_exptl_absorpt_correction_type multi-scan
_exptl_absorpt_process_details 'Sadabs (Bruker)'
_exptl_crystal_colour colorless
_exptl_crystal_density_diffrn 1.306
_exptl_crystal_description platelet
_exptl_crystal_F_000 752
_exptl_crystal_size_max 0.30
_exptl_crystal_size_mid 0.10
_exptl_crystal_size_min 0.10
_refine_diff_density_max 0.212
_refine_diff_density_min -0.149
_refine_diff_density_rms 0.035
_refine_ls_abs_structure_details 'Flack H D (1983), Acta Cryst. A39, 876-881'
_refine_ls_extinction_method none
_refine_ls_goodness_of_fit_ref 1.006
_refine_ls_hydrogen_treatment constr
_refine_ls_matrix_type full
_refine_ls_number_parameters 245
_refine_ls_number_reflns 2139
_refine_ls_number_restraints 0
_refine_ls_restrained_S_all 1.006
_refine_ls_R_factor_all 0.0377
_refine_ls_R_factor_gt 0.0293
_refine_ls_shift/su_max 0.000
_refine_ls_shift/su_mean 0.000
_refine_ls_structure_factor_coef Fsqd
_refine_ls_weighting_details 'calc w=1/[\s^2^(Fo^2^)+(0.0228P)^2^+0.5865P] where P=(Fo^2^+2Fc^2^)/3'
_refine_ls_weighting_scheme calc
_refine_ls_wR_factor_gt 0.0598
_refine_ls_wR_factor_ref 0.0636
_reflns_number_gt 1891
_reflns_number_total 2139
_reflns_threshold_expression >2sigma(I)
_cod_data_source_file ja0752181si20070712_094626.cif
_cod_data_source_block kw506s
_cod_database_code 4110053

loop_
_symmetry_equiv_pos_as_xyz
'x, y, z'
'-x+1/2, -y, z+1/2'
'-x, y+1/2, -z+1/2'
'x+1/2, -y+1/2, -z'

loop_
_atom_site_label
_atom_site_type_symbol
_atom_site_fract_x
_atom_site_fract_y
_atom_site_fract_z
_atom_site_U_iso_or_equiv
_atom_site_adp_type
_atom_site_occupancy
_atom_site_symmetry_multiplicity
_atom_site_calc_flag
_atom_site_refinement_flags
O1 O 0.3564(2) 0.61065(9) 0.10168(6) 0.0235(3) Uani 1 1 d .
O2 O 0.1235(2) 0.69545(9) 0.16221(6) 0.0211(3) Uani 1 1 d .
N1 N 0.7514(3) 0.97241(13) 0.07610(8) 0.0249(4) Uani 1 1 d .
N2 N 0.2008(3) 1.12381(12) 0.14133(7) 0.0230(4) Uani 1 1 d .
C1 C 0.0897(3) 1.12009(14) -0.02475(8) 0.0179(4) Uani 1 1 d .
H1 H -0.0397 1.1014 -0.0049 0.021 Uiso 1 1 calc R
C2 C 0.1033(3) 1.21054(14) -0.05464(9) 0.0198(4) Uani 1 1 d .
H2 H -0.0164 1.2533 -0.0553 0.024 Uiso 1 1 calc R
C3 C 0.2915(3) 1.23834(13) -0.08351(9) 0.0209(4) Uani 1 1 d .
H3 H 0.3017 1.3005 -0.1036 0.025 Uiso 1 1 calc R
C4 C 0.4648(3) 1.17543(14) -0.08305(9) 0.0203(4) Uani 1 1 d .
H4 H 0.5935 1.1945 -0.1032 0.024 Uiso 1 1 calc R
C5 C 0.4522(3) 1.08447(14) -0.05336(9) 0.0177(4) Uani 1 1 d .
H5 H 0.5717 1.0416 -0.0534 0.021 Uiso 1 1 calc R
C6 C 0.2635(3) 1.05617(13) -0.02344(8) 0.0161(4) Uani 1 1 d .
C7 C 0.2416(3) 0.96017(13) 0.01244(8) 0.0148(4) Uani 1 1 d .
H7 H 0.0855 0.9467 0.0165 0.018 Uiso 1 1 calc R
C8 C 0.3402(3) 0.87100(13) -0.02015(8) 0.0182(4) Uani 1 1 d .
H8A H 0.2625 0.8579 -0.0598 0.022 Uiso 1 1 calc R
H8B H 0.4902 0.8858 -0.0310 0.022 Uiso 1 1 calc R
C9 C 0.3326(3) 0.78112(13) 0.02071(9) 0.0170(4) Uani 1 1 d .
H9 H 0.3567 0.7192 0.0013 0.020 Uiso 1 1 calc R
C10 C 0.2943(3) 0.78230(13) 0.08231(9) 0.0155(4) Uani 1 1 d .
C11 C 0.2621(3) 0.87496(13) 0.12069(8) 0.0146(4) Uani 1 1 d .
H11 H 0.1059 0.8816 0.1289 0.018 Uiso 1 1 calc R
C12 C 0.3334(3) 0.96691(13) 0.08097(9) 0.0149(4) Uani 1 1 d .
C13 C 0.3744(3) 0.87296(13) 0.18424(8) 0.0160(4) Uani 1 1 d .
C14 C 0.5744(3) 0.83042(13) 0.19172(9) 0.0198(4) Uani 1 1 d .
H14 H 0.6413 0.7992 0.1569 0.024 Uiso 1 1 calc R
C15 C 0.6774(4) 0.83330(15) 0.24987(9) 0.0245(5) Uani 1 1 d .
H15 H 0.8136 0.8038 0.2548 0.029 Uiso 1 1 calc R
C16 C 0.5801(4) 0.87946(16) 0.30040(10) 0.0273(5) Uani 1 1 d .
H16 H 0.6511 0.8826 0.3399 0.033 Uiso 1 1 calc R
C17 C 0.3802(4) 0.92096(15) 0.29374(9) 0.0244(5) Uani 1 1 d .
H17 H 0.3136 0.9519 0.3287 0.029 Uiso 1 1 calc R
C18 C 0.2771(3) 0.91744(13) 0.23596(9) 0.0192(4) Uani 1 1 d .
H18 H 0.1392 0.9455 0.2316 0.023 Uiso 1 1 calc R
C19 C 0.2677(3) 0.68599(13) 0.11587(9) 0.0176(4) Uani 1 1 d .
C20 C 0.0966(4) 0.61177(14) 0.20465(9) 0.0254(5) Uani 1 1 d .
H20A H 0.1156 0.5497 0.1810 0.030 Uiso 1 1 calc R
H20B H -0.0490 0.6123 0.2225 0.030 Uiso 1 1 calc R
C21 C 0.2581(4) 0.61741(15) 0.25705(9) 0.0318(5) Uani 1 1 d .
H21A H 0.4021 0.6136 0.2393 0.048 Uiso 1 1 calc R
H21B H 0.2361 0.5625 0.2862 0.048 Uiso 1 1 calc R
H21C H 0.2413 0.6797 0.2797 0.048 Uiso 1 1 calc R
C22 C 0.5694(3) 0.97181(13) 0.07848(9) 0.0170(4) Uani 1 1 d .
C23 C 0.2583(3) 1.05660(13) 0.11389(8) 0.0162(4) Uani 1 1 d .

loop_
_atom_site_aniso_label
_atom_site_aniso_U_11
_atom_site_aniso_U_22
_atom_site_aniso_U_33
_atom_site_aniso_U_23
_atom_site_aniso_U_13
_atom_site_aniso_U_12
O1 0.0298(8) 0.0143(7) 0.0264(7) 0.0009(6) 0.0037(6) 0.0030(7)
O2 0.0240(8) 0.0159(6) 0.0235(7) 0.0040(5) 0.0057(6) -0.0008(6)
N1 0.0185(9) 0.0304(10) 0.0256(9) 0.0060(8) 0.0016(8) -0.0014(8)
N2 0.0300(10) 0.0173(8) 0.0217(8) 0.0010(7) 0.0008(7) 0.0030(8)
C1 0.0176(10) 0.0204(9) 0.0157(9) 0.0005(8) 0.0001(8) -0.0013(9)
C2 0.0229(11) 0.0181(9) 0.0183(9) 0.0010(8) -0.0041(8) 0.0033(9)
C3 0.0303(12) 0.0154(9) 0.0169(9) 0.0014(7) -0.0018(9) -0.0032(8)
C4 0.0228(10) 0.0203(10) 0.0179(9) 0.0000(8) 0.0023(9) -0.0053(9)
C5 0.0166(10) 0.0170(9) 0.0195(9) -0.0013(8) 0.0011(8) 0.0012(8)
C6 0.0190(10) 0.0161(9) 0.0131(8) -0.0008(7) -0.0012(8) -0.0014(8)
C7 0.0126(9) 0.0163(8) 0.0157(8) 0.0015(7) -0.0006(8) -0.0005(8)
C8 0.0193(10) 0.0175(9) 0.0178(9) -0.0017(8) 0.0012(8) -0.0002(9)
C9 0.0146(9) 0.0140(8) 0.0225(9) -0.0018(7) -0.0011(8) 0.0016(8)
C10 0.0121(9) 0.0141(8) 0.0203(9) 0.0005(7) -0.0003(8) -0.0003(8)
C11 0.0129(9) 0.0141(8) 0.0168(8) 0.0022(7) 0.0006(7) -0.0003(8)
C12 0.0139(9) 0.0147(8) 0.0162(9) 0.0000(8) 0.0001(8) -0.0007(8)
C13 0.0186(10) 0.0113(8) 0.0181(9) 0.0028(7) -0.0010(8) -0.0032(8)
C14 0.0222(11) 0.0152(9) 0.0220(10) 0.0024(8) 0.0006(9) -0.0008(9)
C15 0.0208(11) 0.0235(10) 0.0292(11) 0.0069(9) -0.0060(9) -0.0018(9)
C16 0.0336(12) 0.0290(11) 0.0192(10) 0.0055(9) -0.0073(9) -0.0066(11)
C17 0.0313(13) 0.0250(10) 0.0167(10) 0.0002(8) 0.0015(9) -0.0036(10)
C18 0.0215(11) 0.0164(9) 0.0198(9) 0.0020(7) 0.0022(8) -0.0015(8)
C19 0.0184(10) 0.0170(9) 0.0174(9) -0.0013(7) -0.0017(8) -0.0020(8)
C20 0.0332(12) 0.0160(9) 0.0269(11) 0.0063(8) 0.0077(9) -0.0049(9)
C21 0.0485(14) 0.0232(10) 0.0237(10) 0.0029(9) 0.0027(11) -0.0001(12)
C22 0.0222(11) 0.0144(9) 0.0142(9) 0.0021(8) 0.0000(8) -0.0018(8)
C23 0.0163(9) 0.0163(9) 0.0159(8) 0.0041(7) -0.0017(8) -0.0015(8)

loop_
_atom_type_symbol
_atom_type_description
_atom_type_scat_dispersion_real
_atom_type_scat_dispersion_imag
_atom_type_scat_source
C C 0.0033 0.0000 'International Tables Vol C Tables 4.2.6.8 and 6.1.1.4'
H H 0.0000 0.0000 'International Tables Vol C Tables 4.2.6.8 and 6.1.1.4'
N N 0.0061 0.0000 'International Tables Vol C Tables 4.2.6.8 and 6.1.1.4'
O O 0.0106 0.0000 'International Tables Vol C Tables 4.2.6.8 and 6.1.1.4'

loop_
_geom_angle_atom_site_label_1
_geom_angle_atom_site_label_2
_geom_angle_atom_site_label_3
_geom_angle
C19 O2 C20 117.05(14)
C2 C1 C6 120.95(18)
C2 C1 H1 119.5
C6 C1 H1 119.5
C3 C2 C1 119.83(18)
C3 C2 H2 120.1
C1 C2 H2 120.1
C2 C3 C4 119.93(17)
C2 C3 H3 120.0
C4 C3 H3 120.0
C3 C4 C5 120.55(19)
C3 C4 H4 119.7
C5 C4 H4 119.7
C4 C5 C6 119.96(18)
C4 C5 H5 120.0
C6 C5 H5 120.0
C5 C6 C1 118.77(16)
C5 C6 C7 122.81(17)
C1 C6 C7 118.38(17)
C6 C7 C8 114.76(15)
C6 C7 C12 112.47(14)
C8 C7 C12 108.55(15)
C6 C7 H7 106.9
C8 C7 H7 106.9
C12 C7 H7 106.9
C9 C8 C7 111.85(15)
C9 C8 H8A 109.2
C7 C8 H8A 109.2
C9 C8 H8B 109.2
C7 C8 H8B 109.2
H8A C8 H8B 107.9
C10 C9 C8 124.39(17)
C10 C9 H9 117.8
C8 C9 H9 117.8
C9 C10 C19 118.46(17)
C9 C10 C11 124.30(16)
C19 C10 C11 117.13(15)
C10 C11 C13 113.61(15)
C10 C11 C12 109.58(14)
C13 C11 C12 110.97(15)
C10 C11 H11 107.5
C13 C11 H11 107.5
C12 C11 H11 107.5
C23 C12 C22 107.28(16)
C23 C12 C7 111.65(15)
C22 C12 C7 109.67(16)
C23 C12 C11 108.11(15)
C22 C12 C11 109.79(16)
C7 C12 C11 110.28(14)
C14 C13 C18 119.05(18)
C14 C13 C11 121.74(17)
C18 C13 C11 119.18(17)
C15 C14 C13 120.52(19)
C15 C14 H14 119.7
C13 C14 H14 119.7
C16 C15 C14 119.6(2)
C16 C15 H15 120.2
C14 C15 H15 120.2
C15 C16 C17 120.38(19)
C15 C16 H16 119.8
C17 C16 H16 119.8
C16 C17 C18 120.0(2)
C16 C17 H17 120.0
C18 C17 H17 120.0
C17 C18 C13 120.45(19)
C17 C18 H18 119.8
C13 C18 H18 119.8
O1 C19 O2 125.19(17)
O1 C19 C10 124.93(17)
O2 C19 C10 109.82(15)
O2 C20 C21 109.76(16)
O2 C20 H20A 109.7
C21 C20 H20A 109.7
O2 C20 H20B 109.7
C21 C20 H20B 109.7
H20A C20 H20B 108.2
C20 C21 H21A 109.5
C20 C21 H21B 109.5
H21A C21 H21B 109.5
C20 C21 H21C 109.5
H21A C21 H21C 109.5
H21B C21 H21C 109.5
N1 C22 C12 177.8(2)
N2 C23 C12 177.44(19)

loop_
_geom_bond_atom_site_label_1
_geom_bond_atom_site_label_2
_geom_bond_distance
O1 C19 1.204(2)
O2 C19 1.343(2)
O2 C20 1.462(2)
N1 C22 1.144(3)
N2 C23 1.143(2)
C1 C2 1.387(3)
C1 C6 1.395(3)
C1 H1 0.9500
C2 C3 1.384(3)
C2 H2 0.9500
C3 C4 1.384(3)
C3 H3 0.9500
C4 C5 1.391(3)
C4 H4 0.9500
C5 C6 1.398(3)
C5 H5 0.9500
C6 C7 1.518(2)
C7 C8 1.527(2)
C7 C12 1.568(2)
C7 H7 1.0000
C8 C9 1.500(3)
C8 H8A 0.9900
C8 H8B 0.9900
C9 C10 1.330(3)
C9 H9 0.9500
C10 C19 1.501(2)
C10 C11 1.514(2)
C11 C13 1.523(2)
C11 C12 1.574(2)
C11 H11 1.0000
C12 C23 1.483(2)
C12 C22 1.483(3)
C13 C14 1.391(3)
C13 C18 1.395(3)
C14 C15 1.395(3)
C14 H14 0.9500
C15 C16 1.385(3)
C15 H15 0.9500
C16 C17 1.383(3)
C16 H16 0.9500
C17 C18 1.388(3)
C17 H17 0.9500
C18 H18 0.9500
C20 C21 1.507(3)
C20 H20A 0.9900
C20 H20B 0.9900
C21 H21A 0.9800
C21 H21B 0.9800
C21 H21C 0.9800

loop_
_geom_torsion_atom_site_label_1
_geom_torsion_atom_site_label_2
_geom_torsion_atom_site_label_3
_geom_torsion_atom_site_label_4
_geom_torsion
C6 C1 C2 C3 -0.2(3)
C1 C2 C3 C4 0.7(3)
C2 C3 C4 C5 -0.5(3)
C3 C4 C5 C6 -0.3(3)
C4 C5 C6 C1 0.8(3)
C4 C5 C6 C7 -177.09(17)
C2 C1 C6 C5 -0.5(3)
C2 C1 C6 C7 177.41(16)
C5 C6 C7 C8 -43.1(2)
C1 C6 C7 C8 139.06(18)
C5 C6 C7 C12 81.7(2)
C1 C6 C7 C12 -96.2(2)
C6 C7 C8 C9 174.15(15)
C12 C7 C8 C9 47.4(2)
C7 C8 C9 C10 -15.3(3)
C8 C9 C10 C19 173.39(17)
C8 C9 C10 C11 -2.7(3)
C9 C10 C11 C13 -137.96(19)
C19 C10 C11 C13 45.9(2)
C9 C10 C11 C12 -13.2(2)
C19 C10 C11 C12 170.61(16)
C6 C7 C12 C23 47.2(2)
C8 C7 C12 C23 175.32(15)
C6 C7 C12 C22 -71.5(2)
C8 C7 C12 C22 56.55(19)
C6 C7 C12 C11 167.45(15)
C8 C7 C12 C11 -64.47(19)
C10 C11 C12 C23 168.19(16)
C13 C11 C12 C23 -65.54(19)
C10 C11 C12 C22 -75.08(19)
C13 C11 C12 C22 51.2(2)
C10 C11 C12 C7 45.87(19)
C13 C11 C12 C7 172.14(15)
C10 C11 C13 C14 37.8(2)
C12 C11 C13 C14 -86.2(2)
C10 C11 C13 C18 -144.08(17)
C12 C11 C13 C18 91.9(2)
C18 C13 C14 C15 -0.8(3)
C11 C13 C14 C15 177.27(17)
C13 C14 C15 C16 -0.4(3)
C14 C15 C16 C17 1.2(3)
C15 C16 C17 C18 -0.7(3)
C16 C17 C18 C13 -0.5(3)
C14 C13 C18 C17 1.3(3)
C11 C13 C18 C17 -176.85(17)
C20 O2 C19 O1 9.9(3)
C20 O2 C19 C10 -172.85(16)
C9 C10 C19 O1 31.8(3)
C11 C10 C19 O1 -151.82(19)
C9 C10 C19 O2 -145.52(17)
C11 C10 C19 O2 30.9(2)
C19 O2 C20 C21 85.8(2)
